data_7125176
loop_
_publ_author_name
'Plesniak, Mateusz P.'
'Just-Baringo, Xavier'
'Ortu, Fabrizio'
'Mills, David P.'
'Procter, David J.'

_publ_section_title
;
 SmCp<sup>R</sup><sub>2</sub>-mediated cross-coupling of allyl and
 propargyl ethers with ketoesters and a telescoped approach to complex
 cycloheptanols.
;
_journal_issue 92
_journal_name_full 'Chemical communications (Cambridge, England)'
_journal_page_first 13503
_journal_page_last 13506
_journal_paper_doi 10.1039/c6cc07318b
_journal_volume 52
_journal_year 2016
_chemical_formula_moiety 'C17 H22 O2'
_chemical_formula_sum 'C17 H22 O2'
_chemical_formula_weight 258.34
_space_group_crystal_system triclinic
_space_group_IT_number 2
_space_group_name_Hall '-P 1'
_space_group_name_H-M_alt 'P -1'
_atom_sites_solution_hydrogens geom
_atom_sites_solution_primary direct
_audit_creation_date 2015-07-21
_audit_creation_method
;
Olex2 1.2
(compiled 2015.01.26 svn.r3150 for OlexSys, GUI svn.r4998)
;
_audit_update_record
;
2016-08-29 deposited with the CCDC.
2016-10-25 downloaded from the CCDC.
;
_cell_angle_alpha 91.758(11)
_cell_angle_beta 94.311(12)
_cell_angle_gamma 110.931(13)
_cell_formula_units_Z 4
_cell_length_a 8.9679(13)
_cell_length_b 11.9038(16)
_cell_length_c 14.801(2)
_cell_measurement_reflns_used 1237
_cell_measurement_temperature 150.01(11)
_cell_measurement_theta_max 20.8510
_cell_measurement_theta_min 3.6780
_cell_volume 1468.8(4)
_computing_cell_refinement
;
CrysAlisPro, Agilent Technologies,
Version 1.171.37.35 (release 13-08-2014 CrysAlis171 .NET)
(compiled Aug 13 2014,18:06:01)
;
_computing_data_collection
;
CrysAlisPro, Agilent Technologies,
Version 1.171.37.35 (release 13-08-2014 CrysAlis171 .NET)
(compiled Aug 13 2014,18:06:01)
;
_computing_data_reduction
;
CrysAlisPro, Agilent Technologies,
Version 1.171.37.35 (release 13-08-2014 CrysAlis171 .NET)
(compiled Aug 13 2014,18:06:01)
;
_computing_molecular_graphics 'Olex2 (Dolomanov et al., 2009)'
_computing_publication_material 'Olex2 (Dolomanov et al., 2009)'
_computing_structure_refinement 'ShelXL (Sheldrick, 2015)'
_computing_structure_solution 'ShelXS (Sheldrick, 2008)'
_diffrn_ambient_environment N~2~
_diffrn_ambient_temperature 150.01(11)
_diffrn_detector 'CCD plate'
_diffrn_detector_area_resol_mean 8.0714
_diffrn_detector_type Eos
_diffrn_measured_fraction_theta_full 0.997
_diffrn_measured_fraction_theta_max 0.997
_diffrn_measurement_details
;
#__ type_ start__ end____ width___ exp.time_
  1 omega  -86.00    9.00   1.0000   50.0000
omega____ theta____ kappa____ phi______ frames
    -      -17.7663  -19.0000  -60.0000 95

#__ type_ start__ end____ width___ exp.time_
  2 omega  -83.00   12.00   1.0000   50.0000
omega____ theta____ kappa____ phi______ frames
    -      -17.7663  -77.0000  120.0000 95

#__ type_ start__ end____ width___ exp.time_
  3 omega  -26.00   -1.00   1.0000   50.0000
omega____ theta____ kappa____ phi______ frames
    -      -17.7663  -57.0000 -120.0000 25

#__ type_ start__ end____ width___ exp.time_
  4 omega  -45.00   50.00   1.0000   50.0000
omega____ theta____ kappa____ phi______ frames
    -      -17.7663   77.0000 -120.0000 95

#__ type_ start__ end____ width___ exp.time_
  5 omega   19.00   61.00   1.0000   50.0000
omega____ theta____ kappa____ phi______ frames
    -       18.8601  -99.0000   30.0000 42
;
_diffrn_measurement_device 'four-circle diffractometer'
_diffrn_measurement_device_type 'SuperNova, Single source at offset, Eos'
_diffrn_measurement_method '\w scans'
_diffrn_orient_matrix_UB_11 -0.0148640000
_diffrn_orient_matrix_UB_12 -0.0547417000
_diffrn_orient_matrix_UB_13 0.0217316000
_diffrn_orient_matrix_UB_21 -0.0819040000
_diffrn_orient_matrix_UB_22 -0.0071577000
_diffrn_orient_matrix_UB_23 0.0005780000
_diffrn_orient_matrix_UB_31 -0.0174143000
_diffrn_orient_matrix_UB_32 -0.0322117000
_diffrn_orient_matrix_UB_33 -0.0429621000
_diffrn_radiation_monochromator mirror
_diffrn_radiation_probe x-ray
_diffrn_radiation_type MoK\a
_diffrn_radiation_wavelength 0.71073
_diffrn_reflns_av_R_equivalents 0.0602
_diffrn_reflns_av_unetI/netI 0.1702
_diffrn_reflns_Laue_measured_fraction_full 0.997
_diffrn_reflns_Laue_measured_fraction_max 0.997
_diffrn_reflns_limit_h_max 10
_diffrn_reflns_limit_h_min -9
_diffrn_reflns_limit_k_max 14
_diffrn_reflns_limit_k_min -13
_diffrn_reflns_limit_l_max 17
_diffrn_reflns_limit_l_min -17
_diffrn_reflns_number 9199
_diffrn_reflns_point_group_measured_fraction_full 0.997
_diffrn_reflns_point_group_measured_fraction_max 0.997
_diffrn_reflns_theta_full 25.242
_diffrn_reflns_theta_max 25.348
_diffrn_reflns_theta_min 3.413
_diffrn_source 'SuperNova (Mo) X-ray Source'
_exptl_absorpt_coefficient_mu 0.075
_exptl_absorpt_correction_T_max 1.00000
_exptl_absorpt_correction_T_min 0.65849
_exptl_absorpt_correction_type multi-scan
_exptl_absorpt_process_details
;
CrysAlisPro, Agilent Technologies,
Version 1.171.37.35 (release 13-08-2014 CrysAlis171 .NET)
(compiled Aug 13 2014,18:06:01)
Empirical absorption correction using spherical harmonics,
 implemented in SCALE3 ABSPACK scaling algorithm.
Empirical absorption correction using spherical harmonics,
 implemented in SCALE3 ABSPACK scaling algorithm.
;
_exptl_crystal_colour 'clear whiteish colourless'
_exptl_crystal_colour_lustre clear
_exptl_crystal_colour_modifier whiteish
_exptl_crystal_colour_primary colourless
_exptl_crystal_density_diffrn 1.168
_exptl_crystal_description needle
_exptl_crystal_F_000 560
_exptl_crystal_size_max 0.3016
_exptl_crystal_size_mid 0.0733
_exptl_crystal_size_min 0.0455
_refine_diff_density_max 0.385
_refine_diff_density_min -0.239
_refine_diff_density_rms 0.054
_refine_ls_extinction_method none
_refine_ls_goodness_of_fit_ref 1.027
_refine_ls_hydrogen_treatment constr
_refine_ls_matrix_type full
_refine_ls_number_parameters 366
_refine_ls_number_reflns 5365
_refine_ls_number_restraints 315
_refine_ls_restrained_S_all 1.004
_refine_ls_R_factor_all 0.1904
_refine_ls_R_factor_gt 0.0816
_refine_ls_shift/su_max 0.000
_refine_ls_shift/su_mean 0.000
_refine_ls_structure_factor_coef Fsqd
_refine_ls_weighting_details 'w=1/[\s^2^(Fo^2^)+(0.0620P)^2^] where P=(Fo^2^+2Fc^2^)/3'
_refine_ls_weighting_scheme calc
_refine_ls_wR_factor_gt 0.1566
_refine_ls_wR_factor_ref 0.2048
_reflns_Friedel_coverage 0.000
_reflns_number_gt 2450
_reflns_number_total 5365
_reflns_threshold_expression 'I > 2\s(I)'
_cod_data_source_file c6cc07318b2.cif
_cod_data_source_block 1a
_cod_database_code 7125176
_manchester_internal_coll_name adpm149
_manchester_internal_coll_client MP/DJP/DPM
_manchester_internal_coll_type custom
_manchester_internal_coll_frame_time 4.675s
_manchester_internal_coll_frame_width 1
_manchester_internal_coll_frame_method '\w scans'
_manchester_internal_coll_user MP
_manchester_internal_coll_date 23/05/2015
_manchester_internal_process_user FO
_manchester_internal_process_date 20/07/2015
_manchester_internal_solution_user FO
_manchester_internal_solution_date 20/07/2015
_manchester_internal_refinement_user FO
_manchester_internal_refinement_date 21/07/2015
_manchester_internal_validation_user FO
_manchester_internal_validation_date 21/07/2015
_manchester_internal_archive_date 21/07/2015
_chemical_oxdiff_formula C17H22O2
_shelx_space_group_comment
;
The symmetry employed for this shelxl refinement is uniquely defined
by the following loop, which should always be used as a source of
symmetry information in preference to the above space-group names.
They are only intended as comments.
;
_reflns_odcompleteness_completeness 99.77
_reflns_odcompleteness_iscentric 1
_reflns_odcompleteness_theta 26.32
_olex2_refinement_description
;
1. Fixed Uiso
 At 1.2 times of:
  All C(H) groups, All C(H,H) groups, All C(H,H,H,H) groups
 At 1.5 times of:
  All C(H,H,H) groups
2. Restrained distances
 C4-C5 \\sim C4A-C5
 with sigma of 0.02
 C4A-C3A \\sim C4-C3
 with sigma of 0.02
 C2-C3A \\sim C3-C2
 with sigma of 0.02
3. Rigid body (RIGU) restrains
 All non-hydrogen atoms
 with sigma for 1-2 distances of 0.004 and sigma for 1-3 distances of 0.004
4. Others
 Sof(H2BC)=Sof(H2BD)=Sof(C3)=Sof(H3A)=Sof(H3B)=Sof(C4)=Sof(H4A)=Sof(H4B)=1-
 FVAR(1)
 Sof(H2AA)=Sof(H2AB)=Sof(C3A)=Sof(H3AA)=Sof(H3AB)=Sof(C4A)=Sof(H4AA)=Sof(H4AB)=
 FVAR(1)
5.a Ternary CH refined with riding coordinates:
 C6(H6), C9(H9), C23(H23), C26(H26)
5.b Secondary CH2 refined with riding coordinates:
 C2(H2AA,H2AB), C2(H2BC,H2BD), C3A(H3AA,H3AB), C4A(H4AA,H4AB), C3(H3A,H3B),
 C4(H4A,H4B), C19(H19A,H19B), C20(H20A,H20B), C21(H21A,H21B)
5.c Aromatic/amide H refined with riding coordinates:
 C7(H7), C13(H13), C14(H14), C15(H15), C16(H16), C17(H17), C24(H24), C30(H30),
 C31(H31), C32(H32), C33(H33), C34(H34)
5.d X=CH2 refined with riding coordinates:
 C8(H8A,H8B), C25(H25A,H25B)
5.e Idealised Me refined as rotating group:
 C10(H10A,H10B,H10C), C11(H11A,H11B,H11C), C27(H27A,H27B,H27C), C28(H28A,H28B,
 H28C)
;
_shelx_shelxl_version_number 2014/7
_olex2_submission_special_instructions 'No special instructions were received'

loop_
_space_group_symop_operation_xyz
'x, y, z'
'-x, -y, -z'

loop_
_atom_site_label
_atom_site_type_symbol
_atom_site_fract_x
_atom_site_fract_y
_atom_site_fract_z
_atom_site_U_iso_or_equiv
_atom_site_adp_type
_atom_site_occupancy
_atom_site_site_symmetry_order
_atom_site_calc_flag
_atom_site_refinement_flags_posn
_atom_site_refinement_flags_adp
_atom_site_refinement_flags_occupancy
_atom_site_disorder_assembly
_atom_site_disorder_group
O1 O 0.5163(3) 0.4587(2) 0.31372(16) 0.0311(7) Uani 1 1 d . U . . .
O2 O 0.3458(4) 0.5283(2) 0.3677(2) 0.0556(9) Uani 1 1 d . U . . .
C1 C 0.5848(5) 0.3653(3) 0.2934(3) 0.0295(9) Uani 1 1 d . U . . .
C2 C 0.5126(5) 0.2518(3) 0.3469(3) 0.0333(10) Uani 1 1 d D U . . .
H2AA H 0.5120 0.1821 0.3109 0.040 Uiso 0.353(11) 1 calc R . P A 1
H2AB H 0.5814 0.2595 0.4023 0.040 Uiso 0.353(11) 1 calc R . P A 1
H2BC H 0.4440 0.1867 0.3048 0.040 Uiso 0.647(11) 1 calc R . P A 2
H2BD H 0.5992 0.2283 0.3721 0.040 Uiso 0.647(11) 1 calc R . P A 2
C5 C 0.3895(6) 0.4441(4) 0.3595(3) 0.0417(12) Uani 1 1 d D U . . .
C6 C 0.5456(5) 0.3354(3) 0.1897(3) 0.0303(9) Uani 1 1 d . U . . .
H6 H 0.5858 0.2714 0.1746 0.036 Uiso 1 1 calc R . . . .
C7 C 0.6306(5) 0.4402(4) 0.1350(3) 0.0378(11) Uani 1 1 d . U . . .
H7 H 0.6128 0.5116 0.1455 0.045 Uiso 1 1 calc R . . . .
C8 C 0.7283(6) 0.4381(4) 0.0734(3) 0.0586(14) Uani 1 1 d . U . . .
H8A H 0.7489 0.3682 0.0611 0.070 Uiso 1 1 calc R . . . .
H8B H 0.7766 0.5065 0.0422 0.070 Uiso 1 1 calc R . . . .
C9 C 0.7653(5) 0.4296(3) 0.3188(3) 0.0346(10) Uani 1 1 d . U . . .
H9 H 0.8009 0.4987 0.2809 0.042 Uiso 1 1 calc R . . . .
C10 C 0.8067(5) 0.4797(4) 0.4174(3) 0.0481(12) Uani 1 1 d . U . . .
H10A H 0.7485 0.5314 0.4296 0.072 Uiso 1 1 calc GR . . . .
H10B H 0.9197 0.5248 0.4276 0.072 Uiso 1 1 calc GR . . . .
H10C H 0.7778 0.4143 0.4569 0.072 Uiso 1 1 calc GR . . . .
C11 C 0.8627(5) 0.3515(4) 0.2985(3) 0.0547(13) Uani 1 1 d . U . . .
H11A H 0.8402 0.2874 0.3392 0.082 Uiso 1 1 calc GR . . . .
H11B H 0.9749 0.3998 0.3064 0.082 Uiso 1 1 calc GR . . . .
H11C H 0.8344 0.3180 0.2370 0.082 Uiso 1 1 calc GR . . . .
C12 C 0.3667(5) 0.2860(3) 0.1611(3) 0.0301(10) Uani 1 1 d . U . . .
C13 C 0.2808(5) 0.3617(4) 0.1473(3) 0.0355(10) Uani 1 1 d . U . . .
H13 H 0.3342 0.4448 0.1539 0.043 Uiso 1 1 calc R . . . .
C14 C 0.1172(5) 0.3155(4) 0.1241(3) 0.0399(11) Uani 1 1 d . U . . .
H14 H 0.0621 0.3679 0.1152 0.048 Uiso 1 1 calc R . . . .
C15 C 0.0347(5) 0.1930(4) 0.1138(3) 0.0417(11) Uani 1 1 d . U . . .
H15 H -0.0756 0.1625 0.0990 0.050 Uiso 1 1 calc R . . . .
C16 C 0.1182(5) 0.1155(4) 0.1259(3) 0.0416(11) Uani 1 1 d . U . . .
H16 H 0.0644 0.0326 0.1188 0.050 Uiso 1 1 calc R . . . .
C17 C 0.2821(5) 0.1628(3) 0.1485(3) 0.0358(10) Uani 1 1 d . U . . .
H17 H 0.3375 0.1104 0.1556 0.043 Uiso 1 1 calc R . . . .
C3A C 0.3455(15) 0.2299(10) 0.3711(11) 0.035(4) Uani 0.353(11) 1 d D U P A 1
H3AA H 0.3096 0.1607 0.4078 0.043 Uiso 0.353(11) 1 calc R . P A 1
H3AB H 0.2724 0.2146 0.3166 0.043 Uiso 0.353(11) 1 calc R . P A 1
C4A C 0.350(2) 0.3416(10) 0.4237(9) 0.033(4) Uani 0.353(11) 1 d D U P A 1
H4AA H 0.4315 0.3615 0.4748 0.040 Uiso 0.353(11) 1 calc R . P A 1
H4AB H 0.2473 0.3285 0.4467 0.040 Uiso 0.353(11) 1 calc R . P A 1
C3 C 0.4163(10) 0.2662(7) 0.4231(5) 0.039(2) Uani 0.647(11) 1 d D U P A 2
H3A H 0.4871 0.3194 0.4719 0.046 Uiso 0.647(11) 1 calc R . P A 2
H3B H 0.3624 0.1885 0.4470 0.046 Uiso 0.647(11) 1 calc R . P A 2
C4 C 0.2936(10) 0.3185(6) 0.3871(6) 0.037(2) Uani 0.647(11) 1 d D U P A 2
H4A H 0.2250 0.3227 0.4338 0.044 Uiso 0.647(11) 1 calc R . P A 2
H4B H 0.2272 0.2692 0.3353 0.044 Uiso 0.647(11) 1 calc R . P A 2
O3 O 0.4777(3) 0.9431(2) 0.18796(17) 0.0334(7) Uani 1 1 d . U . . .
O4 O 0.6256(3) 1.0895(2) 0.11222(18) 0.0408(8) Uani 1 1 d . U . . .
C18 C 0.4099(5) 0.8179(3) 0.2152(3) 0.0306(10) Uani 1 1 d . U . . .
C19 C 0.4655(5) 0.7305(3) 0.1605(3) 0.0383(11) Uani 1 1 d . U . . .
H19A H 0.4742 0.6690 0.1997 0.046 Uiso 1 1 calc R . . . .
H19B H 0.3835 0.6908 0.1114 0.046 Uiso 1 1 calc R . . . .
C20 C 0.6230(6) 0.7878(4) 0.1206(3) 0.0553(14) Uani 1 1 d . U . . .
H20A H 0.7096 0.8121 0.1689 0.066 Uiso 1 1 calc R . . . .
H20B H 0.6401 0.7294 0.0795 0.066 Uiso 1 1 calc R . . . .
C21 C 0.6247(6) 0.8941(4) 0.0709(3) 0.0453(12) Uani 1 1 d . U . . .
H21A H 0.5511 0.8668 0.0165 0.054 Uiso 1 1 calc R . . . .
H21B H 0.7313 0.9339 0.0521 0.054 Uiso 1 1 calc R . . . .
C22 C 0.5799(5) 0.9832(4) 0.1243(3) 0.0330(10) Uani 1 1 d . U . . .
C23 C 0.4683(5) 0.8245(3) 0.3172(2) 0.0287(9) Uani 1 1 d . U . . .
H23 H 0.4276 0.7419 0.3366 0.034 Uiso 1 1 calc R . . . .
C24 C 0.4039(5) 0.8972(3) 0.3770(2) 0.0331(10) Uani 1 1 d . U . . .
H24 H 0.4277 0.9779 0.3659 0.040 Uiso 1 1 calc R . . . .
C25 C 0.3166(5) 0.8546(4) 0.4438(3) 0.0473(12) Uani 1 1 d . U . . .
H25A H 0.2906 0.7742 0.4567 0.057 Uiso 1 1 calc R . . . .
H25B H 0.2805 0.9046 0.4783 0.057 Uiso 1 1 calc R . . . .
C26 C 0.2282(5) 0.7869(3) 0.2011(3) 0.0350(10) Uani 1 1 d . U . . .
H26 H 0.2036 0.8449 0.2400 0.042 Uiso 1 1 calc R . . . .
C27 C 0.1677(5) 0.7992(4) 0.1040(3) 0.0475(12) Uani 1 1 d . U . . .
H27A H 0.2302 0.8767 0.0844 0.071 Uiso 1 1 calc GR . . . .
H27B H 0.0572 0.7916 0.1020 0.071 Uiso 1 1 calc GR . . . .
H27C H 0.1775 0.7372 0.0647 0.071 Uiso 1 1 calc GR . . . .
C28 C 0.1324(5) 0.6617(3) 0.2304(3) 0.0524(13) Uani 1 1 d . U . . .
H28A H 0.1518 0.6020 0.1930 0.079 Uiso 1 1 calc GR . . . .
H28B H 0.0202 0.6492 0.2240 0.079 Uiso 1 1 calc GR . . . .
H28C H 0.1650 0.6553 0.2927 0.079 Uiso 1 1 calc GR . . . .
C29 C 0.6491(5) 0.8689(3) 0.3346(3) 0.0319(10) Uani 1 1 d . U . . .
C30 C 0.7452(5) 0.9887(3) 0.3315(3) 0.0360(11) Uani 1 1 d . U . . .
H30 H 0.6971 1.0451 0.3208 0.043 Uiso 1 1 calc R . . . .
C31 C 0.9102(5) 1.0275(4) 0.3439(3) 0.0473(12) Uani 1 1 d . U . . .
H31 H 0.9719 1.1084 0.3402 0.057 Uiso 1 1 calc R . . . .
C32 C 0.9833(6) 0.9445(4) 0.3619(3) 0.0573(14) Uani 1 1 d . U . . .
H32 H 1.0945 0.9697 0.3701 0.069 Uiso 1 1 calc R . . . .
C33 C 0.8913(6) 0.8253(4) 0.3676(3) 0.0503(13) Uani 1 1 d . U . . .
H33 H 0.9401 0.7699 0.3807 0.060 Uiso 1 1 calc R . . . .
C34 C 0.7258(5) 0.7872(4) 0.3539(3) 0.0399(11) Uani 1 1 d . U . . .
H34 H 0.6646 0.7062 0.3577 0.048 Uiso 1 1 calc R . . . .

loop_
_atom_site_aniso_label
_atom_site_aniso_U_11
_atom_site_aniso_U_22
_atom_site_aniso_U_33
_atom_site_aniso_U_23
_atom_site_aniso_U_13
_atom_site_aniso_U_12
O1 0.0343(18) 0.0293(14) 0.0340(16) 0.0065(11) 0.0092(14) 0.0150(12)
O2 0.073(3) 0.0454(18) 0.068(2) 0.0153(15) 0.0348(19) 0.0388(17)
C1 0.032(2) 0.025(2) 0.037(2) 0.0019(15) 0.0062(18) 0.0165(17)
C2 0.035(3) 0.030(2) 0.037(2) 0.0073(17) 0.003(2) 0.0135(18)
C5 0.049(3) 0.037(2) 0.047(3) 0.0069(19) 0.019(2) 0.021(2)
C6 0.028(2) 0.031(2) 0.036(2) 0.0032(16) 0.0063(18) 0.0143(17)
C7 0.035(3) 0.046(2) 0.032(3) 0.0066(18) 0.004(2) 0.014(2)
C8 0.051(3) 0.076(3) 0.043(3) 0.006(2) 0.011(3) 0.015(3)
C9 0.034(3) 0.031(2) 0.037(2) 0.0058(17) 0.002(2) 0.0101(18)
C10 0.042(3) 0.044(3) 0.052(3) 0.002(2) -0.005(2) 0.009(2)
C11 0.038(3) 0.065(3) 0.068(3) -0.001(2) 0.004(3) 0.027(2)
C12 0.031(2) 0.031(2) 0.031(2) 0.0013(16) 0.0063(19) 0.0131(17)
C13 0.034(3) 0.037(2) 0.037(3) 0.0054(18) 0.002(2) 0.0147(19)
C14 0.035(3) 0.053(3) 0.037(3) 0.0059(19) 0.002(2) 0.021(2)
C15 0.030(3) 0.054(3) 0.041(3) 0.004(2) 0.004(2) 0.015(2)
C16 0.035(3) 0.041(2) 0.045(3) -0.002(2) 0.001(2) 0.011(2)
C17 0.033(3) 0.036(2) 0.042(3) 0.0008(18) 0.007(2) 0.0174(18)
C3A 0.031(6) 0.034(6) 0.040(9) 0.007(5) 0.007(6) 0.008(4)
C4A 0.026(9) 0.033(5) 0.037(7) 0.006(4) 0.005(6) 0.005(5)
C3 0.043(5) 0.039(4) 0.038(5) 0.013(3) 0.012(4) 0.017(4)
C4 0.041(5) 0.038(4) 0.031(5) 0.003(3) 0.009(4) 0.014(3)
O3 0.0409(19) 0.0290(14) 0.0360(17) 0.0106(11) 0.0123(14) 0.0172(12)
O4 0.039(2) 0.0362(16) 0.0520(19) 0.0172(13) 0.0142(16) 0.0158(13)
C18 0.034(2) 0.0218(19) 0.036(2) 0.0057(15) 0.0062(19) 0.0090(17)
C19 0.049(3) 0.032(2) 0.038(3) 0.0028(17) 0.005(2) 0.020(2)
C20 0.071(4) 0.048(3) 0.063(3) 0.012(2) 0.034(3) 0.034(2)
C21 0.051(3) 0.043(2) 0.049(3) 0.0064(19) 0.019(2) 0.022(2)
C22 0.035(3) 0.035(2) 0.033(2) 0.0124(17) 0.006(2) 0.0166(19)
C23 0.029(2) 0.028(2) 0.032(2) 0.0081(16) 0.0040(18) 0.0116(17)
C24 0.032(3) 0.041(2) 0.029(2) 0.0026(17) 0.001(2) 0.0172(19)
C25 0.049(3) 0.067(3) 0.038(3) 0.011(2) 0.009(2) 0.032(2)
C26 0.033(3) 0.039(2) 0.034(2) 0.0027(17) 0.005(2) 0.0150(18)
C27 0.046(3) 0.053(3) 0.044(3) 0.003(2) -0.004(2) 0.020(2)
C28 0.040(3) 0.045(3) 0.062(3) 0.014(2) 0.000(3) 0.003(2)
C29 0.033(2) 0.033(2) 0.032(2) 0.0040(17) 0.0064(19) 0.0147(18)
C30 0.031(3) 0.038(2) 0.039(3) 0.0022(18) 0.004(2) 0.0122(18)
C31 0.029(3) 0.044(3) 0.065(3) 0.009(2) 0.003(2) 0.009(2)
C32 0.033(3) 0.059(3) 0.079(4) 0.011(2) 0.002(3) 0.015(2)
C33 0.036(3) 0.056(3) 0.065(3) 0.014(2) 0.003(3) 0.024(2)
C34 0.042(3) 0.035(2) 0.046(3) 0.0098(19) 0.008(2) 0.017(2)

loop_
_atom_type_symbol
_atom_type_description
_atom_type_scat_dispersion_real
_atom_type_scat_dispersion_imag
_atom_type_scat_source
C C 0.0033 0.0016 'International Tables Vol C Tables 4.2.6.8 and 6.1.1.4'
H H 0.0000 0.0000 'International Tables Vol C Tables 4.2.6.8 and 6.1.1.4'
O O 0.0106 0.0060 'International Tables Vol C Tables 4.2.6.8 and 6.1.1.4'

loop_
_exptl_crystal_face_index_h
_exptl_crystal_face_index_k
_exptl_crystal_face_index_l
_exptl_crystal_face_perp_dist
_exptl_oxdiff_crystal_face_indexfrac_h
_exptl_oxdiff_crystal_face_indexfrac_k
_exptl_oxdiff_crystal_face_indexfrac_l
_exptl_oxdiff_crystal_face_x
_exptl_oxdiff_crystal_face_y
_exptl_oxdiff_crystal_face_z
2 0 -21 0.0264 2.0166 0.0142 -20.9921 -0.4869 -0.1774 0.8663
-2 -15 1 0.0909 -1.9931 -15.0035 0.9633 0.8719 0.2712 0.4766
-2 0 21 0.0191 -2.0166 -0.0142 20.9921 0.4869 0.1774 -0.8663
2 15 -2 0.1635 1.9938 15.0042 -1.9633 -0.8937 -0.2718 -0.4337
12 -1 0 0.0299 12.0008 -0.9971 0.0519 -0.1227 -0.9757 -0.1791
-12 1 0 0.0434 -12.0008 0.9971 -0.0519 0.1227 0.9757 0.1791
-3 -1 -19 0.0308 -2.9846 -0.9885 -19.0162 -0.3148 0.2405 0.9008
-7 15 7 0.1613 -7.0135 14.9960 6.9968 -0.5646 0.4711 -0.6615
-5 2 -19 0.0305 -4.9861 2.0114 -19.0196 -0.4493 0.3830 0.8392

loop_
_geom_angle_atom_site_label_1
_geom_angle_atom_site_label_2
_geom_angle_atom_site_label_3
_geom_angle
C5 O1 C1 126.0(3)
O1 C1 C2 112.2(3)
O1 C1 C6 104.8(3)
O1 C1 C9 103.9(3)
C2 C1 C6 111.2(3)
C9 C1 C2 112.5(3)
C9 C1 C6 111.8(3)
C1 C2 H2AA 108.7
C1 C2 H2AB 108.7
C1 C2 H2BC 108.5
C1 C2 H2BD 108.5
H2AA C2 H2AB 107.6
H2BC C2 H2BD 107.5
C3A C2 C1 114.2(6)
C3A C2 H2AA 108.7
C3A C2 H2AB 108.7
C3 C2 C1 115.2(4)
C3 C2 H2BC 108.5
C3 C2 H2BD 108.5
O1 C5 C4A 115.4(7)
O1 C5 C4 118.6(4)
O2 C5 O1 117.7(4)
O2 C5 C4A 123.2(6)
O2 C5 C4 123.1(5)
C1 C6 H6 106.7
C7 C6 C1 112.7(3)
C7 C6 H6 106.7
C7 C6 C12 110.7(3)
C12 C6 C1 113.0(3)
C12 C6 H6 106.7
C6 C7 H7 117.6
C8 C7 C6 124.8(4)
C8 C7 H7 117.6
C7 C8 H8A 120.0
C7 C8 H8B 120.0
H8A C8 H8B 120.0
C1 C9 H9 106.8
C10 C9 C1 113.4(3)
C10 C9 H9 106.8
C11 C9 C1 113.1(3)
C11 C9 H9 106.8
C11 C9 C10 109.4(4)
C9 C10 H10A 109.5
C9 C10 H10B 109.5
C9 C10 H10C 109.5
H10A C10 H10B 109.5
H10A C10 H10C 109.5
H10B C10 H10C 109.5
C9 C11 H11A 109.5
C9 C11 H11B 109.5
C9 C11 H11C 109.5
H11A C11 H11B 109.5
H11A C11 H11C 109.5
H11B C11 H11C 109.5
C13 C12 C6 121.6(3)
C17 C12 C6 121.1(4)
C17 C12 C13 117.3(4)
C12 C13 H13 119.5
C14 C13 C12 121.0(4)
C14 C13 H13 119.5
C13 C14 H14 119.6
C15 C14 C13 120.9(4)
C15 C14 H14 119.6
C14 C15 H15 120.4
C14 C15 C16 119.2(4)
C16 C15 H15 120.4
C15 C16 H16 120.3
C17 C16 C15 119.4(4)
C17 C16 H16 120.3
C12 C17 H17 118.9
C16 C17 C12 122.1(4)
C16 C17 H17 118.9
C2 C3A H3AA 110.3
C2 C3A H3AB 110.3
C2 C3A C4A 107.1(11)
H3AA C3A H3AB 108.6
C4A C3A H3AA 110.3
C4A C3A H3AB 110.3
C5 C4A H4AA 110.1
C5 C4A H4AB 110.1
C3A C4A C5 107.8(10)
C3A C4A H4AA 110.1
C3A C4A H4AB 110.1
H4AA C4A H4AB 108.5
C2 C3 H3A 109.8
C2 C3 H3B 109.8
C2 C3 C4 109.2(6)
H3A C3 H3B 108.3
C4 C3 H3A 109.8
C4 C3 H3B 109.8
C5 C4 H4A 110.6
C5 C4 H4B 110.6
C3 C4 C5 105.8(6)
C3 C4 H4A 110.6
C3 C4 H4B 110.6
H4A C4 H4B 108.7
C22 O3 C18 126.5(3)
O3 C18 C19 112.9(3)
O3 C18 C23 105.0(3)
O3 C18 C26 103.9(3)
C19 C18 C23 110.6(3)
C26 C18 C19 112.6(3)
C26 C18 C23 111.6(3)
C18 C19 H19A 108.5
C18 C19 H19B 108.5
H19A C19 H19B 107.5
C20 C19 C18 115.1(3)
C20 C19 H19A 108.5
C20 C19 H19B 108.5
C19 C20 H20A 109.5
C19 C20 H20B 109.5
H20A C20 H20B 108.1
C21 C20 C19 110.8(4)
C21 C20 H20A 109.5
C21 C20 H20B 109.5
C20 C21 H21A 108.7
C20 C21 H21B 108.7
C20 C21 C22 114.2(4)
H21A C21 H21B 107.6
C22 C21 H21A 108.7
C22 C21 H21B 108.7
O3 C22 C21 118.4(3)
O4 C22 O3 117.4(3)
O4 C22 C21 124.2(4)
C18 C23 H23 106.6
C24 C23 C18 114.0(3)
C24 C23 H23 106.6
C24 C23 C29 109.6(3)
C29 C23 C18 113.0(3)
C29 C23 H23 106.6
C23 C24 H24 117.8
C25 C24 C23 124.4(4)
C25 C24 H24 117.8
C24 C25 H25A 120.0
C24 C25 H25B 120.0
H25A C25 H25B 120.0
C18 C26 H26 106.9
C27 C26 C18 113.8(3)
C27 C26 H26 106.9
C28 C26 C18 113.0(3)
C28 C26 H26 106.9
C28 C26 C27 109.1(3)
C26 C27 H27A 109.5
C26 C27 H27B 109.5
C26 C27 H27C 109.5
H27A C27 H27B 109.5
H27A C27 H27C 109.5
H27B C27 H27C 109.5
C26 C28 H28A 109.5
C26 C28 H28B 109.5
C26 C28 H28C 109.5
H28A C28 H28B 109.5
H28A C28 H28C 109.5
H28B C28 H28C 109.5
C30 C29 C23 122.7(4)
C30 C29 C34 117.2(4)
C34 C29 C23 120.1(3)
C29 C30 H30 118.9
C31 C30 C29 122.2(4)
C31 C30 H30 118.9
C30 C31 H31 120.3
C30 C31 C32 119.4(4)
C32 C31 H31 120.3
C31 C32 H32 120.1
C33 C32 C31 119.9(5)
C33 C32 H32 120.1
C32 C33 H33 119.9
C32 C33 C34 120.2(4)
C34 C33 H33 119.9
C29 C34 H34 119.5
C33 C34 C29 121.1(4)
C33 C34 H34 119.5

loop_
_geom_bond_atom_site_label_1
_geom_bond_atom_site_label_2
_geom_bond_distance
O1 C1 1.484(4)
O1 C5 1.327(4)
O2 C5 1.207(4)
C1 C2 1.546(5)
C1 C6 1.549(5)
C1 C9 1.534(5)
C2 H2AA 0.9700
C2 H2AB 0.9700
C2 H2BC 0.9700
C2 H2BD 0.9700
C2 C3A 1.499(11)
C2 C3 1.512(7)
C5 C4A 1.526(12)
C5 C4 1.521(7)
C6 H6 0.9800
C6 C7 1.506(5)
C6 C12 1.519(5)
C7 H7 0.9300
C7 C8 1.317(5)
C8 H8A 0.9300
C8 H8B 0.9300
C9 H9 0.9800
C9 C10 1.526(5)
C9 C11 1.524(5)
C10 H10A 0.9600
C10 H10B 0.9600
C10 H10C 0.9600
C11 H11A 0.9600
C11 H11B 0.9600
C11 H11C 0.9600
C12 C13 1.389(5)
C12 C17 1.388(5)
C13 H13 0.9300
C13 C14 1.382(5)
C14 H14 0.9300
C14 C15 1.377(5)
C15 H15 0.9300
C15 C16 1.388(5)
C16 H16 0.9300
C16 C17 1.383(5)
C17 H17 0.9300
C3A H3AA 0.9700
C3A H3AB 0.9700
C3A C4A 1.505(14)
C4A H4AA 0.9700
C4A H4AB 0.9700
C3 H3A 0.9700
C3 H3B 0.9700
C3 C4 1.518(9)
C4 H4A 0.9700
C4 H4B 0.9700
O3 C18 1.476(4)
O3 C22 1.342(4)
O4 C22 1.206(4)
C18 C19 1.539(5)
C18 C23 1.550(5)
C18 C26 1.533(5)
C19 H19A 0.9700
C19 H19B 0.9700
C19 C20 1.506(5)
C20 H20A 0.9700
C20 H20B 0.9700
C20 C21 1.479(5)
C21 H21A 0.9700
C21 H21B 0.9700
C21 C22 1.487(5)
C23 H23 0.9800
C23 C24 1.501(5)
C23 C29 1.513(5)
C24 H24 0.9300
C24 C25 1.308(5)
C25 H25A 0.9300
C25 H25B 0.9300
C26 H26 0.9800
C26 C27 1.528(5)
C26 C28 1.526(5)
C27 H27A 0.9600
C27 H27B 0.9600
C27 H27C 0.9600
C28 H28A 0.9600
C28 H28B 0.9600
C28 H28C 0.9600
C29 C30 1.382(5)
C29 C34 1.403(5)
C30 H30 0.9300
C30 C31 1.379(6)
C31 H31 0.9300
C31 C32 1.389(6)
C32 H32 0.9300
C32 C33 1.372(6)
C33 H33 0.9300
C33 C34 1.384(6)
C34 H34 0.9300

loop_
_geom_torsion_atom_site_label_1
_geom_torsion_atom_site_label_2
_geom_torsion_atom_site_label_3
_geom_torsion_atom_site_label_4
_geom_torsion
O1 C1 C2 C3A 27.6(8)
O1 C1 C2 C3 -12.7(6)
O1 C1 C6 C7 65.5(4)
O1 C1 C6 C12 -61.0(4)
O1 C1 C9 C10 57.7(4)
O1 C1 C9 C11 -176.9(3)
O1 C5 C4A C3A -50.5(15)
O1 C5 C4 C3 44.0(9)
O2 C5 C4A C3A 151.5(10)
O2 C5 C4 C3 -145.0(6)
C1 O1 C5 O2 -177.6(4)
C1 O1 C5 C4A 23.1(8)
C1 O1 C5 C4 -6.1(7)
C1 C2 C3A C4A -56.3(14)
C1 C2 C3 C4 51.0(9)
C1 C6 C7 C8 122.2(5)
C1 C6 C12 C13 82.6(4)
C1 C6 C12 C17 -96.6(4)
C2 C1 C6 C7 -173.0(3)
C2 C1 C6 C12 60.5(4)
C2 C1 C9 C10 -63.9(4)
C2 C1 C9 C11 61.5(4)
C2 C3A C4A C5 66.1(18)
C2 C3 C4 C5 -64.6(10)
C5 O1 C1 C2 -10.9(5)
C5 O1 C1 C6 109.9(4)
C5 O1 C1 C9 -132.7(4)
C6 C1 C2 C3A -89.4(8)
C6 C1 C2 C3 -129.8(5)
C6 C1 C9 C10 170.2(3)
C6 C1 C9 C11 -64.5(4)
C6 C12 C13 C14 -177.9(4)
C6 C12 C17 C16 177.5(4)
C7 C6 C12 C13 -44.8(5)
C7 C6 C12 C17 135.9(4)
C9 C1 C2 C3A 144.3(7)
C9 C1 C2 C3 104.0(5)
C9 C1 C6 C7 -46.3(4)
C9 C1 C6 C12 -172.8(3)
C12 C6 C7 C8 -110.1(5)
C12 C13 C14 C15 0.0(6)
C13 C12 C17 C16 -1.8(6)
C13 C14 C15 C16 -0.9(6)
C14 C15 C16 C17 0.5(6)
C15 C16 C17 C12 1.0(6)
C17 C12 C13 C14 1.3(6)
O3 C18 C19 C20 24.8(5)
O3 C18 C23 C24 64.4(4)
O3 C18 C23 C29 -61.5(4)
O3 C18 C26 C27 58.0(4)
O3 C18 C26 C28 -176.9(3)
C18 O3 C22 O4 -178.5(3)
C18 O3 C22 C21 3.8(6)
C18 C19 C20 C21 -50.0(5)
C18 C23 C24 C25 120.0(4)
C18 C23 C29 C30 75.8(4)
C18 C23 C29 C34 -103.7(4)
C19 C18 C23 C24 -173.6(3)
C19 C18 C23 C29 60.5(4)
C19 C18 C26 C27 -64.4(4)
C19 C18 C26 C28 60.7(4)
C19 C20 C21 C22 52.1(5)
C20 C21 C22 O3 -29.9(6)
C20 C21 C22 O4 152.5(4)
C22 O3 C18 C19 -1.4(5)
C22 O3 C18 C23 119.1(4)
C22 O3 C18 C26 -123.6(4)
C23 C18 C19 C20 -92.4(4)
C23 C18 C26 C27 170.6(3)
C23 C18 C26 C28 -64.3(4)
C23 C29 C30 C31 -177.3(4)
C23 C29 C34 C33 178.2(4)
C24 C23 C29 C30 -52.5(5)
C24 C23 C29 C34 128.1(4)
C26 C18 C19 C20 142.1(4)
C26 C18 C23 C24 -47.4(4)
C26 C18 C23 C29 -173.3(3)
C29 C23 C24 C25 -112.3(5)
C29 C30 C31 C32 -1.4(7)
C30 C29 C34 C33 -1.3(6)
C30 C31 C32 C33 -0.3(7)
C31 C32 C33 C34 1.1(7)
C32 C33 C34 C29 -0.3(7)
C34 C29 C30 C31 2.1(6)
